data_7154549
loop_
_publ_author_name
'Kand, Dnyaneshwar'
'Saha, Tanmoy'
'Lahiri, Mayurika'
'Talukdar, Pinaki'

_publ_section_title
;
 Lysosome targeting fluorescence probe for imaging intracellular thiols.
;
_journal_issue 30
_journal_name_full 'Organic &amp; biomolecular chemistry'
_journal_page_first 8163
_journal_page_last 8168
_journal_paper_doi 10.1039/c5ob00889a
_journal_volume 13
_journal_year 2015
_chemical_formula_sum 'C19 H17 B Br Cl2 F2 N3 O2'
_chemical_formula_weight 518.98
_chemical_name_systematic
; 
 ? 
;
_space_group_IT_number 60
_symmetry_space_group_name_Hall '-P 2n 2ab'
_symmetry_space_group_name_H-M 'P b c n'
_atom_sites_solution_hydrogens geom
_atom_sites_solution_primary direct
_atom_sites_solution_secondary difmap
_audit_creation_method SHELXL-97
_audit_update_record
;
2014-01-08 deposited with the CCDC.
2015-06-25 downloaded from the CCDC.
;
_cell_angle_alpha 90.00
_cell_angle_beta 90.00
_cell_angle_gamma 90.00
_cell_formula_units_Z 8
_cell_length_a 14.8291(4)
_cell_length_b 12.6719(3)
_cell_length_c 21.3493(6)
_cell_measurement_temperature 296(2)
_cell_volume 4011.81(18)
_computing_structure_refinement 'SHELXL-97 (Sheldrick, 2008)'
_computing_structure_solution 'SHELXS-97 (Sheldrick, 2008)'
_diffrn_ambient_temperature 296(2)
_diffrn_measured_fraction_theta_full 0.970
_diffrn_measured_fraction_theta_max 0.970
_diffrn_radiation_monochromator graphite
_diffrn_radiation_source 'fine-focus sealed tube'
_diffrn_radiation_type CuK\a
_diffrn_radiation_wavelength 1.54178
_diffrn_reflns_av_R_equivalents 0.0477
_diffrn_reflns_av_sigmaI/netI 0.0301
_diffrn_reflns_limit_h_max 18
_diffrn_reflns_limit_h_min -18
_diffrn_reflns_limit_k_max 15
_diffrn_reflns_limit_k_min -15
_diffrn_reflns_limit_l_max 26
_diffrn_reflns_limit_l_min -21
_diffrn_reflns_number 23515
_diffrn_reflns_theta_full 72.33
_diffrn_reflns_theta_max 72.33
_diffrn_reflns_theta_min 5.04
_exptl_absorpt_coefficient_mu 5.616
_exptl_crystal_density_diffrn 1.718
_exptl_crystal_density_method 'not measured'
_exptl_crystal_F_000 2080
_refine_diff_density_max 17.079
_refine_diff_density_min -1.964
_refine_diff_density_rms 0.602
_refine_ls_extinction_method none
_refine_ls_goodness_of_fit_ref 6.502
_refine_ls_hydrogen_treatment mixed
_refine_ls_matrix_type full
_refine_ls_number_parameters 254
_refine_ls_number_reflns 3846
_refine_ls_number_restraints 0
_refine_ls_restrained_S_all 6.502
_refine_ls_R_factor_all 0.2562
_refine_ls_R_factor_gt 0.2522
_refine_ls_shift/su_max 0.002
_refine_ls_shift/su_mean 0.000
_refine_ls_structure_factor_coef Fsqd
_refine_ls_weighting_details 'calc w=1/[\s^2^(Fo^2^)+(0.1000P)^2^+0.1301P] where P=(Fo^2^+2Fc^2^)/3'
_refine_ls_weighting_scheme calc
_refine_ls_wR_factor_gt 0.6214
_refine_ls_wR_factor_ref 0.6287
_reflns_number_gt 3706
_reflns_number_total 3846
_reflns_threshold_expression >2sigma(I)
_cod_data_source_file c5ob00889a2.cif
_cod_data_source_block dk
_cod_depositor_comments 'Adding full bibliography for 7154548--7154549.cif.'
_cod_database_code 7154549

loop_
_symmetry_equiv_pos_as_xyz
'x, y, z'
'x+1/2, -y+1/2, -z'
'-x, y, -z+1/2'
'-x+1/2, -y+1/2, z+1/2'
'-x, -y, -z'
'-x-1/2, y-1/2, z'
'x, -y, z-1/2'
'x-1/2, y-1/2, -z-1/2'

loop_
_atom_site_label
_atom_site_type_symbol
_atom_site_fract_x
_atom_site_fract_y
_atom_site_fract_z
_atom_site_U_iso_or_equiv
_atom_site_adp_type
_atom_site_occupancy
_atom_site_symmetry_multiplicity
_atom_site_calc_flag
_atom_site_refinement_flags
Br1 Br 0.12989(10) -0.03070(13) 0.45621(8) 0.0238(9) Uani 1 1 d .
C5 C 0.3241(9) 0.0467(10) 0.7572(8) 0.021(3) Uani 1 1 d .
C4 C 0.3177(9) 0.1292(11) 0.7134(5) 0.016(3) Uani 1 1 d .
C6 C 0.3088(10) 0.0690(16) 0.8200(7) 0.033(4) Uani 1 1 d .
H6 H 0.3103 0.0129 0.8481 0.040 Uiso 1 1 calc R
C3 C 0.3018(11) 0.2357(15) 0.7353(7) 0.028(4) Uani 1 1 d .
H3 H 0.2986 0.2924 0.7078 0.034 Uiso 1 1 calc R
C2 C 0.2911(10) 0.2494(14) 0.8022(7) 0.027(4) Uani 1 1 d .
H2 H 0.2834 0.3173 0.8178 0.032 Uiso 1 1 calc R
C1 C 0.2919(10) 0.1670(16) 0.8435(7) 0.033(4) Uani 1 1 d .
H1 H 0.2812 0.1774 0.8859 0.039 Uiso 1 1 calc R
N3 N 0.2421(8) 0.0532(9) 0.5522(6) 0.016(3) Uani 1 1 d .
C8 C 0.2477(9) 0.0609(10) 0.6158(7) 0.018(3) Uani 1 1 d .
C10 C 0.3890(9) 0.1581(10) 0.6087(7) 0.014(3) Uani 1 1 d .
C11 C 0.4705(8) 0.2080(10) 0.6297(6) 0.012(2) Uani 1 1 d .
H11 H 0.4871 0.2198 0.6711 0.014 Uiso 1 1 calc R
C7 C 0.3191(10) 0.1145(10) 0.6459(6) 0.016(3) Uani 1 1 d .
C12 C 0.5189(10) 0.2346(10) 0.5783(7) 0.023(3) Uani 1 1 d .
H12 H 0.5749 0.2676 0.5778 0.027 Uiso 1 1 calc R
C17 C 0.5866(9) 0.2567(12) 0.4499(6) 0.016(3) Uani 1 1 d .
H17A H 0.6180 0.2739 0.4884 0.019 Uiso 1 1 calc R
H17B H 0.5829 0.3199 0.4244 0.019 Uiso 1 1 calc R
C13 C 0.4665(9) 0.2017(9) 0.5239(6) 0.011(2) Uani 1 1 d .
C14 C 0.4489(8) 0.1911(11) 0.4060(6) 0.015(3) Uani 1 1 d .
H14A H 0.4474 0.2525 0.3789 0.018 Uiso 1 1 calc R
H14B H 0.3874 0.1689 0.4141 0.018 Uiso 1 1 calc R
C16 C 0.6347(10) 0.1750(15) 0.4164(10) 0.033(4) Uani 1 1 d .
H16A H 0.6944 0.2012 0.4062 0.039 Uiso 1 1 calc R
H16B H 0.6423 0.1150 0.4441 0.039 Uiso 1 1 calc R
C15 C 0.5030(14) 0.100(3) 0.3742(13) 0.102(14) Uani 1 1 d .
H15A H 0.5067 0.0396 0.4020 0.122 Uiso 1 1 calc R
H15B H 0.4734 0.0782 0.3358 0.122 Uiso 1 1 calc R
N1 N 0.4938(8) 0.2166(9) 0.4643(6) 0.016(2) Uani 1 1 d .
O1 O 0.5929(8) 0.1398(13) 0.3606(8) 0.061(5) Uani 1 1 d .
N2 N 0.3873(7) 0.1549(8) 0.5432(5) 0.008(2) Uani 1 1 d .
B1 B 0.3104(9) 0.1001(11) 0.5056(7) 0.012(3) Uani 1 1 d .
F2 F 0.3458(6) 0.0235(6) 0.4669(4) 0.0172(18) Uani 1 1 d .
F1 F 0.2673(5) 0.1775(7) 0.4675(4) 0.0178(18) Uani 1 1 d .
O2 O 0.3409(11) -0.0509(9) 0.7422(7) 0.045(4) Uani 1 1 d .
H2A H 0.3741 -0.0524 0.7115 0.067 Uiso 1 1 calc R
C19 C 0.1272(9) -0.0342(11) 0.5923(8) 0.018(3) Uani 1 1 d .
H19 H 0.0744 -0.0736 0.5946 0.022 Uiso 1 1 calc R
C18 C 0.1711(10) -0.0048(12) 0.5393(7) 0.018(3) Uani 1 1 d .
C20 C 0.1747(9) 0.0046(12) 0.6406(8) 0.022(3) Uani 1 1 d .
H20 H 0.1615 -0.0043 0.6828 0.026 Uiso 1 1 calc R

loop_
_atom_site_aniso_label
_atom_site_aniso_U_11
_atom_site_aniso_U_22
_atom_site_aniso_U_33
_atom_site_aniso_U_23
_atom_site_aniso_U_13
_atom_site_aniso_U_12
Br1 0.0248(13) 0.0299(12) 0.0166(13) -0.0066(6) -0.0033(5) -0.0095(5)
C5 0.010(5) 0.016(6) 0.037(9) -0.009(6) 0.013(6) 0.001(5)
C4 0.024(6) 0.031(7) -0.008(5) -0.001(5) 0.002(5) -0.003(5)
C6 0.026(7) 0.064(11) 0.010(7) 0.024(8) -0.011(6) -0.028(8)
C3 0.034(8) 0.048(9) 0.003(7) -0.013(6) 0.002(6) -0.014(7)
C2 0.014(6) 0.056(10) 0.012(7) -0.017(7) 0.007(5) -0.003(6)
C1 0.014(6) 0.079(13) 0.004(6) -0.007(8) 0.001(5) 0.015(7)
N3 0.013(5) 0.010(5) 0.026(7) 0.000(4) 0.004(5) 0.009(4)
C8 0.019(6) 0.015(6) 0.020(7) -0.001(5) 0.004(5) 0.013(5)
C10 0.015(5) 0.016(6) 0.012(7) 0.000(5) -0.004(5) 0.001(5)
C11 0.015(6) 0.021(6) -0.001(5) 0.002(5) 0.001(4) 0.006(5)
C7 0.038(7) 0.016(6) -0.004(6) -0.006(4) -0.001(5) 0.005(6)
C12 0.032(8) 0.013(6) 0.023(8) -0.002(5) -0.012(6) -0.006(5)
C17 0.022(7) 0.027(7) -0.002(6) 0.003(5) -0.004(5) -0.006(6)
C13 0.021(6) 0.010(5) 0.001(6) -0.001(4) -0.005(5) 0.001(5)
C14 0.014(6) 0.030(7) 0.002(6) -0.004(5) 0.000(5) 0.011(5)
C16 0.017(7) 0.041(9) 0.041(11) -0.006(8) 0.009(6) 0.008(6)
C15 0.026(9) 0.20(3) 0.075(17) -0.11(2) 0.037(11) -0.048(16)
N1 0.018(5) 0.015(5) 0.015(6) 0.007(4) 0.003(5) 0.001(4)
O1 0.028(6) 0.092(12) 0.063(10) -0.067(9) 0.014(7) -0.001(7)
N2 0.004(4) 0.012(5) 0.008(6) -0.003(4) -0.003(4) 0.000(4)
B1 0.008(5) 0.015(6) 0.013(7) -0.004(5) -0.002(5) 0.008(5)
F2 0.015(4) 0.024(4) 0.013(4) -0.009(3) 0.001(3) -0.001(3)
F1 0.019(4) 0.028(4) 0.005(3) 0.008(3) 0.001(3) 0.002(3)
O2 0.081(11) 0.025(6) 0.029(8) -0.011(5) -0.015(7) 0.023(6)
C19 0.022(7) 0.027(7) 0.005(7) 0.002(5) 0.003(5) -0.011(5)
C18 0.019(7) 0.017(6) 0.019(8) 0.002(5) 0.012(6) 0.001(6)
C20 0.015(6) 0.031(7) 0.020(8) -0.005(6) 0.014(6) 0.011(6)

loop_
_atom_type_symbol
_atom_type_description
_atom_type_scat_dispersion_real
_atom_type_scat_dispersion_imag
_atom_type_scat_source
C C 0.0181 0.0091 'International Tables Vol C Tables 4.2.6.8 and 6.1.1.4'
H H 0.0000 0.0000 'International Tables Vol C Tables 4.2.6.8 and 6.1.1.4'
N N 0.0311 0.0180 'International Tables Vol C Tables 4.2.6.8 and 6.1.1.4'
O O 0.0492 0.0322 'International Tables Vol C Tables 4.2.6.8 and 6.1.1.4'
B B 0.0090 0.0039 'International Tables Vol C Tables 4.2.6.8 and 6.1.1.4'
F F 0.0727 0.0534 'International Tables Vol C Tables 4.2.6.8 and 6.1.1.4'
Br Br -0.6763 1.2805 'International Tables Vol C Tables 4.2.6.8 and 6.1.1.4'
Cl Cl 0.3639 0.7018 'International Tables Vol C Tables 4.2.6.8 and 6.1.1.4'

loop_
_geom_angle_atom_site_label_1
_geom_angle_atom_site_label_2
_geom_angle_atom_site_label_3
_geom_angle
O2 C5 C4 123.8(15)
O2 C5 C6 117.5(16)
C4 C5 C6 118.7(13)
C5 C4 C3 119.3(12)
C5 C4 C7 124.3(12)
C3 C4 C7 116.3(12)
C1 C6 C5 124.7(15)
C4 C3 C2 116.7(16)
C1 C2 C3 122.9(16)
C6 C1 C2 117.5(13)
C18 N3 C8 107.3(12)
C18 N3 B1 127.5(12)
C8 N3 B1 125.2(12)
N3 C8 C20 107.0(13)
N3 C8 C7 122.2(13)
C20 C8 C7 130.7(14)
C7 C10 N2 122.4(12)
C7 C10 C11 127.8(12)
N2 C10 C11 109.8(11)
C12 C11 C10 107.6(12)
C10 C7 C8 118.7(12)
C10 C7 C4 121.1(12)
C8 C7 C4 120.1(12)
C11 C12 C13 107.0(12)
N1 C17 C16 108.2(12)
N1 C13 N2 126.6(11)
N1 C13 C12 123.5(12)
N2 C13 C12 109.8(12)
N1 C14 C15 107.6(14)
O1 C16 C17 115.2(13)
O1 C15 C14 108(2)
C13 N1 C17 121.1(11)
C13 N1 C14 129.9(12)
C17 N1 C14 108.7(10)
C16 O1 C15 110.0(15)
C13 N2 C10 105.7(10)
C13 N2 B1 131.5(10)
C10 N2 B1 122.7(10)
F2 B1 F1 108.2(11)
F2 B1 N3 111.4(11)
F1 B1 N3 109.9(9)
F2 B1 N2 110.1(10)
F1 B1 N2 108.4(10)
N3 B1 N2 108.8(11)
C18 C19 C20 106.8(13)
N3 C18 C19 111.4(14)
N3 C18 Br1 123.3(11)
C19 C18 Br1 125.1(12)
C8 C20 C19 107.5(14)

loop_
_geom_bond_atom_site_label_1
_geom_bond_atom_site_label_2
_geom_bond_distance
Br1 C18 1.905(16)
C5 O2 1.302(17)
C5 C4 1.41(2)
C5 C6 1.39(2)
C4 C3 1.45(2)
C4 C7 1.455(16)
C6 C1 1.36(3)
C3 C2 1.447(19)
C2 C1 1.37(3)
N3 C18 1.31(2)
N3 C8 1.364(19)
N3 B1 1.538(18)
C8 C20 1.40(2)
C8 C7 1.41(2)
C10 C7 1.417(19)
C10 N2 1.400(16)
C10 C11 1.436(18)
C11 C12 1.35(2)
C12 C13 1.457(18)
C17 N1 1.499(17)
C17 C16 1.45(2)
C13 N1 1.349(17)
C13 N2 1.380(16)
C14 N1 1.447(17)
C14 C15 1.56(3)
C16 O1 1.42(2)
C15 O1 1.45(2)
N2 B1 1.557(16)
B1 F2 1.380(16)
B1 F1 1.425(15)
C19 C18 1.36(2)
C19 C20 1.34(2)
